data_4509393
loop_
_publ_author_name
'Adarsh, N. N.'
'Kumar, D. Krishna'
'Dastidar, Parthasarathi'

_publ_section_title
;
 Microporous Nanotubular Self-Assembly of a Molecular Chair
;
_journal_issue 7
_journal_name_full 'Crystal Growth &amp; Design'
_journal_page_first 2979
_journal_paper_doi 10.1021/cg8013859
_journal_volume 9
_journal_year 2009
_chemical_formula_sum 'C15 H14 N6 O3'
_chemical_formula_weight 326.32
_chemical_name_systematic
; 
 ? 
;
_space_group_IT_number 14
_symmetry_cell_setting monoclinic
_symmetry_space_group_name_Hall '-P 2yn'
_symmetry_space_group_name_H-M 'P 1 21/n 1'
_atom_sites_solution_hydrogens geom
_atom_sites_solution_primary direct
_atom_sites_solution_secondary difmap
_audit_creation_method SHELXL-97
_cell_angle_alpha 90.00
_cell_angle_beta 102.415(3)
_cell_angle_gamma 90.00
_cell_formula_units_Z 4
_cell_length_a 7.2294(14)
_cell_length_b 18.691(4)
_cell_length_c 11.068(2)
_cell_measurement_temperature 100(2)
_cell_volume 1460.6(5)
_computing_cell_refinement 'BRUKER AXS SMART 3'
_computing_data_collection 'BRUKER AXS SMART 3'
_computing_data_reduction 'BRUKER AXS SAINT'
_computing_molecular_graphics 'BRUKER SHELXLTL'
_computing_publication_material 'MERCURY 1.4.1'
_computing_structure_refinement 'SHELXL-97 (Sheldrick, 1997)'
_computing_structure_solution 'SHELXS-97 (Sheldrick, 1990)'
_diffrn_ambient_temperature 100(2)
_diffrn_detector_area_resol_mean 3
_diffrn_measured_fraction_theta_full 0.998
_diffrn_measured_fraction_theta_max 0.998
_diffrn_measurement_device_type 'BRUKER CCD AREA DETECTOR'
_diffrn_measurement_method 'PHI-OMEGA SCAN'
_diffrn_radiation_monochromator graphite
_diffrn_radiation_source 'fine-focus sealed tube'
_diffrn_radiation_type MoK\a
_diffrn_radiation_wavelength 0.71073
_diffrn_reflns_av_R_equivalents 0.0497
_diffrn_reflns_av_sigmaI/netI 0.0438
_diffrn_reflns_limit_h_max 7
_diffrn_reflns_limit_h_min -7
_diffrn_reflns_limit_k_max 19
_diffrn_reflns_limit_k_min -20
_diffrn_reflns_limit_l_max 11
_diffrn_reflns_limit_l_min -11
_diffrn_reflns_number 5673
_diffrn_reflns_theta_full 22.48
_diffrn_reflns_theta_max 22.48
_diffrn_reflns_theta_min 2.18
_exptl_absorpt_coefficient_mu 0.109
_exptl_absorpt_correction_T_max 0.9957
_exptl_absorpt_correction_T_min 0.9786
_exptl_absorpt_correction_type multi-scan
_exptl_absorpt_process_details SADABS
_exptl_crystal_colour COLORLESS
_exptl_crystal_density_diffrn 1.484
_exptl_crystal_density_method 'not measured'
_exptl_crystal_description PLATE
_exptl_crystal_F_000 680
_exptl_crystal_size_max 0.20
_exptl_crystal_size_mid 0.06
_exptl_crystal_size_min 0.04
_refine_diff_density_max 0.506
_refine_diff_density_min -0.228
_refine_diff_density_rms 0.098
_refine_ls_extinction_method none
_refine_ls_goodness_of_fit_ref 1.060
_refine_ls_hydrogen_treatment constr
_refine_ls_matrix_type full
_refine_ls_number_parameters 217
_refine_ls_number_reflns 1907
_refine_ls_number_restraints 0
_refine_ls_restrained_S_all 1.060
_refine_ls_R_factor_all 0.0845
_refine_ls_R_factor_gt 0.0629
_refine_ls_shift/su_max 0.000
_refine_ls_shift/su_mean 0.000
_refine_ls_structure_factor_coef Fsqd
_refine_ls_weighting_details 'calc w=1/[\s^2^(Fo^2^)+(0.0938P)^2^+0.3098P] where P=(Fo^2^+2Fc^2^)/3'
_refine_ls_weighting_scheme calc
_refine_ls_wR_factor_gt 0.1470
_refine_ls_wR_factor_ref 0.1595
_reflns_number_gt 1450
_reflns_number_total 1907
_reflns_threshold_expression >2sigma(I)
_cod_data_source_file cg8013859sup1.cif
_cod_data_source_block an280a1
_cod_depositor_comments
;
The following automatic conversions were performed:

'_symmetry_cell_setting' value 'MONOCLINIC' changed to 'monoclinic'
according to /home/saulius/struct/CIF-dictionaries/cif_core.dic
dictionary named 'cif_core.dic' version 2.4.2 from
2011-04-26.

'_exptl_absorpt_correction_type' value 'MULTI-SCAN'
changed to 'multi-scan' according to
/home/saulius/struct/CIF-dictionaries/cif_core.dic dictionary named
'cif_core.dic' version 2.4.2 from 2011-04-26.

Automatic conversion script
Id: cif_fix_values 1891 2012-01-12 08:04:46Z andrius 
;
_cod_original_sg_symbol_H-M P2(1)/n
_cod_database_code 4509393

loop_
_symmetry_equiv_pos_as_xyz
'x, y, z'
'-x+1/2, y+1/2, -z+1/2'
'-x, -y, -z'
'x-1/2, -y-1/2, z-1/2'

loop_
_atom_site_label
_atom_site_type_symbol
_atom_site_fract_x
_atom_site_fract_y
_atom_site_fract_z
_atom_site_U_iso_or_equiv
_atom_site_adp_type
_atom_site_occupancy
_atom_site_symmetry_multiplicity
_atom_site_calc_flag
_atom_site_refinement_flags
N1 N 0.5426(5) 0.35941(18) 0.3204(3) 0.0541(10) Uani 1 1 d .
C2 C 0.5821(6) 0.3114(2) 0.4098(4) 0.0494(11) Uani 1 1 d .
H2 H 0.6224 0.3285 0.4901 0.059 Uiso 1 1 calc R
C3 C 0.5691(5) 0.2382(2) 0.3945(3) 0.0458(10) Uani 1 1 d .
H3 H 0.5965 0.2075 0.4621 0.055 Uiso 1 1 calc R
C4 C 0.5143(5) 0.21232(18) 0.2762(3) 0.0336(9) Uani 1 1 d .
C5 C 0.4737(5) 0.2613(2) 0.1808(3) 0.0474(11) Uani 1 1 d .
H5 H 0.4363 0.2457 0.0994 0.057 Uiso 1 1 calc R
C6 C 0.4888(6) 0.3327(2) 0.2064(4) 0.0524(11) Uani 1 1 d .
H6 H 0.4600 0.3646 0.1406 0.063 Uiso 1 1 calc R
N7 N 0.4908(4) 0.13927(15) 0.2442(3) 0.0417(8) Uani 1 1 d .
H7 H 0.4324 0.1304 0.1695 0.050 Uiso 1 1 calc R
C8 C 0.5484(5) 0.08150(19) 0.3161(3) 0.0323(9) Uani 1 1 d .
O9 O 0.6338(4) 0.08387(13) 0.4236(2) 0.0469(7) Uani 1 1 d .
N10 N 0.5054(4) 0.01570(14) 0.2576(2) 0.0335(7) Uani 1 1 d .
C11 C 0.5622(5) -0.05142(18) 0.3251(3) 0.0419(10) Uani 1 1 d .
H11A H 0.5052 -0.0555 0.3965 0.050 Uiso 1 1 calc R
H11B H 0.6988 -0.0543 0.3522 0.050 Uiso 1 1 calc R
C12 C 0.4890(5) -0.1081(2) 0.2315(3) 0.0459(10) Uani 1 1 d .
H12A H 0.5925 -0.1339 0.2083 0.055 Uiso 1 1 calc R
H12B H 0.4097 -0.1419 0.2636 0.055 Uiso 1 1 calc R
N13 N 0.3794(4) -0.06909(14) 0.1265(2) 0.0346(8) Uani 1 1 d .
C14 C 0.3978(5) 0.00367(18) 0.1424(3) 0.0321(8) Uani 1 1 d .
O15 O 0.3300(4) 0.04921(12) 0.0660(2) 0.0443(7) Uani 1 1 d .
C16 C 0.2901(5) -0.10609(19) 0.0187(3) 0.0345(9) Uani 1 1 d .
O17 O 0.3168(4) -0.16968(13) 0.0116(2) 0.0514(8) Uani 1 1 d .
N18 N 0.1808(4) -0.06501(14) -0.0682(3) 0.0403(8) Uani 1 1 d .
H18 H 0.1745 -0.0204 -0.0506 0.048 Uiso 1 1 calc R
C19 C 0.0752(5) -0.08682(18) -0.1852(3) 0.0322(9) Uani 1 1 d .
C20 C 0.0488(5) -0.15671(19) -0.2244(3) 0.0417(10) Uani 1 1 d .
H20 H 0.1003 -0.1945 -0.1736 0.050 Uiso 1 1 calc R
C21 C -0.0574(5) -0.1683(2) -0.3427(4) 0.0476(10) Uani 1 1 d .
H21 H -0.0734 -0.2156 -0.3693 0.057 Uiso 1 1 calc R
N22 N -0.1383(5) -0.11843(19) -0.4212(3) 0.0521(9) Uani 1 1 d .
C23 C -0.1099(6) -0.0515(2) -0.3778(3) 0.0467(10) Uani 1 1 d .
H23 H -0.1631 -0.0145 -0.4301 0.056 Uiso 1 1 calc R
C24 C -0.0096(5) -0.03326(19) -0.2634(3) 0.0374(9) Uani 1 1 d .
H24 H 0.0016 0.0143 -0.2385 0.045 Uiso 1 1 calc R

loop_
_atom_site_aniso_label
_atom_site_aniso_U_11
_atom_site_aniso_U_22
_atom_site_aniso_U_33
_atom_site_aniso_U_23
_atom_site_aniso_U_13
_atom_site_aniso_U_12
N1 0.060(2) 0.045(2) 0.057(2) -0.0032(18) 0.011(2) -0.0002(16)
C2 0.053(3) 0.050(3) 0.045(2) -0.013(2) 0.008(2) -0.0047(19)
C3 0.051(3) 0.050(3) 0.035(2) 0.0016(18) 0.0051(19) -0.0022(18)
C4 0.031(2) 0.038(2) 0.031(2) -0.0024(17) 0.0042(16) 0.0016(15)
C5 0.057(3) 0.046(3) 0.035(2) -0.0023(18) 0.003(2) 0.0030(19)
C6 0.062(3) 0.043(3) 0.049(3) 0.010(2) 0.006(2) 0.004(2)
N7 0.052(2) 0.0386(19) 0.0295(16) 0.0001(14) -0.0022(15) -0.0021(15)
C8 0.028(2) 0.047(2) 0.021(2) 0.0019(17) 0.0032(16) 0.0000(16)
O9 0.0545(17) 0.0487(16) 0.0327(15) 0.0006(12) -0.0013(13) 0.0024(12)
N10 0.0387(18) 0.0321(16) 0.0264(16) 0.0017(13) -0.0006(14) 0.0014(13)
C11 0.048(2) 0.038(2) 0.037(2) 0.0088(17) 0.0044(19) 0.0035(17)
C12 0.043(2) 0.051(2) 0.038(2) 0.0074(18) -0.0032(19) 0.0064(18)
N13 0.0398(18) 0.0349(17) 0.0257(16) 0.0031(13) -0.0006(14) 0.0002(13)
C14 0.032(2) 0.037(2) 0.026(2) 0.0028(17) 0.0041(17) 0.0009(16)
O15 0.0600(18) 0.0363(15) 0.0300(14) 0.0028(12) -0.0049(13) -0.0005(12)
C16 0.038(2) 0.033(2) 0.032(2) 0.0045(17) 0.0066(18) 0.0018(16)
O17 0.0655(19) 0.0367(17) 0.0469(17) 0.0004(12) 0.0007(14) 0.0066(13)
N18 0.048(2) 0.0317(17) 0.0376(18) -0.0036(14) 0.0005(16) 0.0020(14)
C19 0.031(2) 0.037(2) 0.0277(19) -0.0012(16) 0.0046(16) -0.0006(16)
C20 0.040(2) 0.038(2) 0.045(2) -0.0025(17) 0.004(2) -0.0017(16)
C21 0.044(2) 0.043(2) 0.051(3) -0.007(2) 0.000(2) -0.0013(18)
N22 0.052(2) 0.063(2) 0.0362(19) -0.0083(18) -0.0026(17) -0.0018(18)
C23 0.045(2) 0.053(3) 0.039(2) 0.0079(19) 0.002(2) 0.0042(19)
C24 0.040(2) 0.037(2) 0.033(2) -0.0051(17) 0.0034(18) -0.0014(17)

loop_
_atom_type_symbol
_atom_type_description
_atom_type_scat_dispersion_real
_atom_type_scat_dispersion_imag
_atom_type_scat_source
C C 0.0033 0.0016 'International Tables Vol C Tables 4.2.6.8 and 6.1.1.4'
H H 0.0000 0.0000 'International Tables Vol C Tables 4.2.6.8 and 6.1.1.4'
N N 0.0061 0.0033 'International Tables Vol C Tables 4.2.6.8 and 6.1.1.4'
O O 0.0106 0.0060 'International Tables Vol C Tables 4.2.6.8 and 6.1.1.4'

loop_
_geom_angle_atom_site_label_1
_geom_angle_atom_site_label_2
_geom_angle_atom_site_label_3
_geom_angle
C2 N1 C6 115.2(3)
N1 C2 C3 125.7(4)
N1 C2 H2 117.1
C3 C2 H2 117.1
C4 C3 C2 117.7(3)
C4 C3 H3 121.2
C2 C3 H3 121.2
C3 C4 C5 117.8(3)
C3 C4 N7 125.1(3)
C5 C4 N7 117.0(3)
C6 C5 C4 119.7(3)
C6 C5 H5 120.2
C4 C5 H5 120.2
N1 C6 C5 123.9(4)
N1 C6 H6 118.1
C5 C6 H6 118.1
C8 N7 C4 128.2(3)
C8 N7 H7 115.9
C4 N7 H7 115.9
O9 C8 N7 125.0(3)
O9 C8 N10 120.1(3)
N7 C8 N10 114.9(3)
C14 N10 C8 127.3(3)
C14 N10 C11 112.0(3)
C8 N10 C11 120.4(3)
N10 C11 C12 103.5(3)
N10 C11 H11A 111.1
C12 C11 H11A 111.1
N10 C11 H11B 111.1
C12 C11 H11B 111.1
H11A C11 H11B 109.0
N13 C12 C11 104.4(3)
N13 C12 H12A 110.9
C11 C12 H12A 110.9
N13 C12 H12B 110.9
C11 C12 H12B 110.9
H12A C12 H12B 108.9
C14 N13 C16 127.5(3)
C14 N13 C12 111.9(3)
C16 N13 C12 120.2(3)
O15 C14 N10 126.5(3)
O15 C14 N13 125.9(3)
N10 C14 N13 107.7(3)
O17 C16 N18 126.3(3)
O17 C16 N13 119.1(3)
N18 C16 N13 114.6(3)
C16 N18 C19 127.5(3)
C16 N18 H18 116.3
C19 N18 H18 116.3
C20 C19 C24 118.6(3)
C20 C19 N18 124.9(3)
C24 C19 N18 116.5(3)
C19 C20 C21 117.2(3)
C19 C20 H20 121.4
C21 C20 H20 121.4
N22 C21 C20 126.0(3)
N22 C21 H21 117.0
C20 C21 H21 117.0
C21 N22 C23 114.3(3)
N22 C23 C24 125.2(3)
N22 C23 H23 117.4
C24 C23 H23 117.4
C23 C24 C19 118.6(3)
C23 C24 H24 120.7
C19 C24 H24 120.7

loop_
_geom_bond_atom_site_label_1
_geom_bond_atom_site_label_2
_geom_bond_distance
N1 C2 1.321(5)
N1 C6 1.335(5)
C2 C3 1.379(5)
C2 H2 0.9300
C3 C4 1.372(5)
C3 H3 0.9300
C4 C5 1.381(5)
C4 N7 1.412(4)
C5 C6 1.363(5)
C5 H5 0.9300
C6 H6 0.9300
N7 C8 1.353(4)
N7 H7 0.8600
C8 O9 1.217(4)
C8 N10 1.394(4)
N10 C14 1.362(4)
N10 C11 1.472(4)
C11 C12 1.496(5)
C11 H11A 0.9700
C11 H11B 0.9700
C12 N13 1.454(4)
C12 H12A 0.9700
C12 H12B 0.9700
N13 C14 1.374(4)
N13 C16 1.410(4)
C14 O15 1.225(4)
C16 O17 1.209(4)
C16 N18 1.346(4)
N18 C19 1.415(4)
N18 H18 0.8600
C19 C20 1.377(5)
C19 C24 1.378(5)
C20 C21 1.385(5)
C20 H20 0.9300
C21 N22 1.323(5)
C21 H21 0.9300
N22 C23 1.340(5)
C23 C24 1.360(5)
C23 H23 0.9300
C24 H24 0.9300

loop_
_geom_hbond_atom_site_label_D
_geom_hbond_atom_site_label_H
_geom_hbond_atom_site_label_A
_geom_hbond_distance_DH
_geom_hbond_distance_HA
_geom_hbond_distance_DA
_geom_hbond_angle_DHA
_geom_hbond_site_symmetry_A
C11 H11A O9 0.97 2.47 3.437(4) 172.1 3_656
C21 H21 O17 0.93 2.55 3.459(5) 164.7 4
C24 H24 N1 0.93 2.45 3.378(5) 177.1 4_565
